data_7045086
loop_
_publ_author_name
'Oyarzo, Juan'
'Acu\~na, Alejandra'
'Klahn, Hugo'
'Arancibia, Rodrigo'
'Silva, Carlos P.'
'Bosque, Ram\'on'
'L\'opez, Concepci\'on'
'Font-Bard\'ia, Merc\`e'
'Calvis, Carme'
'Messeguer, Ram\'on'

_publ_section_title
;
 Isomeric and hybrid ferrocenyl/cyrhetrenyl aldimines: a new family of
 multifunctional compounds.
;
_journal_issue 5
_journal_name_full 'Dalton transactions (Cambridge, England : 2003)'
_journal_page_first 1635
_journal_page_last 1649
_journal_paper_doi 10.1039/c7dt04142j
_journal_volume 47
_journal_year 2018
_chemical_formula_moiety 'C19 H14 Fe N O3 Re'
_chemical_formula_sum 'C19 H14 Fe N O3 Re'
_chemical_formula_weight 546.36
_space_group_crystal_system triclinic
_space_group_IT_number 2
_space_group_name_Hall '-P 1'
_space_group_name_H-M_alt 'P -1'
_symmetry_space_group_name_Hall '-P 1'
_symmetry_space_group_name_H-M 'P -1'
_atom_sites_solution_hydrogens geom
_audit_creation_method SHELXL-97
_audit_update_record
;
2017-12-18 deposited with the CCDC.
2017-12-19 downloaded from the CCDC.
;
_cell_angle_alpha 99.296(2)
_cell_angle_beta 104.9040(10)
_cell_angle_gamma 98.3590(10)
_cell_formula_units_Z 2
_cell_length_a 7.7538(3)
_cell_length_b 10.0032(3)
_cell_length_c 11.4059(4)
_cell_measurement_reflns_used 9788
_cell_measurement_temperature 100(2)
_cell_measurement_theta_max 30.57
_cell_measurement_theta_min 2.77
_cell_volume 827.32(5)
_computing_cell_refinement 'Bruker SAINT'
_computing_data_collection 'Bruker APEX2'
_computing_data_reduction 'Bruker SAINT'
_computing_molecular_graphics 'Bruker SHELXTL'
_computing_publication_material 'Bruker SHELXTL'
_computing_structure_refinement 'SHELXL-2014 (Sheldrick 2014)'
_computing_structure_solution 'SHELXS-97 (Sheldrick 2008)'
_diffrn_ambient_temperature 100(2)
_diffrn_measured_fraction_theta_full 0.998
_diffrn_measured_fraction_theta_max 0.998
_diffrn_measurement_device_type 'D8 Venture'
_diffrn_measurement_method '\f and \w scans'
_diffrn_radiation_type MoK\a
_diffrn_radiation_wavelength 0.71073
_diffrn_reflns_av_R_equivalents 0.0306
_diffrn_reflns_av_unetI/netI 0.0191
_diffrn_reflns_Laue_measured_fraction_full 0.998
_diffrn_reflns_Laue_measured_fraction_max 0.998
_diffrn_reflns_limit_h_max 11
_diffrn_reflns_limit_h_min -11
_diffrn_reflns_limit_k_max 14
_diffrn_reflns_limit_k_min -14
_diffrn_reflns_limit_l_max 16
_diffrn_reflns_limit_l_min -16
_diffrn_reflns_number 37637
_diffrn_reflns_point_group_measured_fraction_full 0.998
_diffrn_reflns_point_group_measured_fraction_max 0.998
_diffrn_reflns_theta_full 25.242
_diffrn_reflns_theta_max 30.570
_diffrn_reflns_theta_min 2.518
_diffrn_source microfocus
_exptl_absorpt_coefficient_mu 8.203
_exptl_absorpt_correction_T_max 0.7461
_exptl_absorpt_correction_T_min 0.5529
_exptl_absorpt_correction_type multi-scan
_exptl_absorpt_process_details sadabs
_exptl_crystal_colour red
_exptl_crystal_density_diffrn 2.193
_exptl_crystal_description plate
_exptl_crystal_F_000 520
_exptl_crystal_size_max 0.208
_exptl_crystal_size_mid 0.091
_exptl_crystal_size_min 0.051
_refine_diff_density_max 0.691
_refine_diff_density_min -1.031
_refine_diff_density_rms 0.118
_refine_ls_extinction_method none
_refine_ls_goodness_of_fit_ref 1.112
_refine_ls_hydrogen_treatment constr
_refine_ls_matrix_type full
_refine_ls_number_parameters 226
_refine_ls_number_reflns 5064
_refine_ls_number_restraints 3
_refine_ls_restrained_S_all 1.115
_refine_ls_R_factor_all 0.0179
_refine_ls_R_factor_gt 0.0150
_refine_ls_shift/su_max 0.002
_refine_ls_shift/su_mean 0.000
_refine_ls_structure_factor_coef Fsqd
_refine_ls_weighting_details
;
 w=1/[\s^2^(Fo^2^)+(0.0131P)^2^+0.4809P]
 where P=(Fo^2^+2Fc^2^)/3
;
_refine_ls_weighting_scheme calc
_refine_ls_wR_factor_gt 0.0311
_refine_ls_wR_factor_ref 0.0317
_reflns_Friedel_coverage 0.000
_reflns_number_gt 4758
_reflns_number_total 5064
_reflns_threshold_expression 'I > 2\s(I)'
_cod_data_source_file c7dt04142j2.cif
_cod_data_source_block compound_2
_cod_depositor_comments 'Adding full bibliography for 7045085--7045086.cif.'
_cod_database_code 7045086
_shelx_space_group_comment
;
The symmetry employed for this shelxl refinement is uniquely defined
by the following loop, which should always be used as a source of
symmetry information in preference to the above space-group names.
They are only intended as comments.
;

loop_
_space_group_symop_operation_xyz
'x, y, z'
'-x, -y, -z'

loop_
_atom_site_label
_atom_site_type_symbol
_atom_site_fract_x
_atom_site_fract_y
_atom_site_fract_z
_atom_site_U_iso_or_equiv
_atom_site_adp_type
_atom_site_occupancy
_atom_site_site_symmetry_order
_atom_site_calc_flag
_atom_site_refinement_flags_posn
_atom_site_refinement_flags_adp
Re1 Re 0.48819(2) 0.43448(2) 0.27502(2) 0.00864(2) Uani 1 1 d . U
Fe1 Fe 0.01786(3) 0.10336(3) -0.23514(3) 0.01013(5) Uani 1 1 d . .
O1 O 0.6680(2) 0.72801(15) 0.42169(14) 0.0205(3) Uani 1 1 d . .
O2 O 0.3300(2) 0.54350(16) 0.04147(14) 0.0222(3) Uani 1 1 d . .
O3 O 0.14758(19) 0.45360(15) 0.36090(15) 0.0193(3) Uani 1 1 d . .
N1 N 0.2975(2) 0.08357(16) 0.00317(15) 0.0124(3) Uani 1 1 d . .
C1 C -0.0372(3) 0.2648(2) -0.1244(2) 0.0173(4) Uani 1 1 d . .
H1 H 0.0181 0.2961 -0.0347 0.021 Uiso 1 1 calc R U
C2 C 0.0316(3) 0.3119(2) -0.2178(2) 0.0175(4) Uani 1 1 d . .
H2 H 0.1415 0.3816 -0.2040 0.021 Uiso 1 1 calc R U
C3 C -0.0883(3) 0.2390(2) -0.3354(2) 0.0195(4) Uani 1 1 d . .
H3 H -0.0752 0.2500 -0.4167 0.023 Uiso 1 1 calc R U
C4 C -0.2300(3) 0.1479(2) -0.3138(2) 0.0202(4) Uani 1 1 d . .
H4 H -0.3313 0.0847 -0.3777 0.024 Uiso 1 1 calc R U
C5 C -0.1981(3) 0.1631(2) -0.1832(2) 0.0191(4) Uani 1 1 d . .
H5 H -0.2736 0.1126 -0.1414 0.023 Uiso 1 1 calc R U
C6 C 0.2738(3) 0.0696(2) -0.22771(18) 0.0134(4) Uani 1 1 d . .
H6 H 0.3795 0.1394 -0.2227 0.016 Uiso 1 1 calc R U
C7 C 0.1464(3) -0.0117(2) -0.33841(19) 0.0155(4) Uani 1 1 d . .
H7 H 0.1485 -0.0067 -0.4231 0.019 Uiso 1 1 calc R U
C8 C 0.0131(3) -0.09980(19) -0.30506(19) 0.0156(4) Uani 1 1 d . .
H8 H -0.0919 -0.1658 -0.3629 0.019 Uiso 1 1 calc R U
C9 C 0.0570(3) -0.07333(19) -0.17296(18) 0.0136(4) Uani 1 1 d . .
H9 H -0.0116 -0.1185 -0.1242 0.016 Uiso 1 1 calc R U
C10 C 0.2193(2) 0.03099(19) -0.12444(17) 0.0111(3) Uani 1 1 d . .
C11 C 0.4475(2) 0.17087(19) 0.03975(18) 0.0117(3) Uani 1 1 d . .
H11 H 0.5028 0.1979 -0.0182 0.014 Uiso 1 1 calc R U
C12 C 0.5335(2) 0.22889(18) 0.17183(17) 0.0106(3) Uani 1 1 d . .
C13 C 0.4652(3) 0.20090(19) 0.27190(18) 0.0123(3) Uani 1 1 d . .
H13 H 0.3540 0.1355 0.2648 0.015 Uiso 1 1 calc R U
C14 C 0.5963(3) 0.2749(2) 0.38503(18) 0.0133(4) Uani 1 1 d . .
H14 H 0.5910 0.2689 0.4690 0.016 Uiso 1 1 calc R U
C15 C 0.7437(3) 0.3491(2) 0.35410(18) 0.0141(4) Uani 1 1 d . .
H15 H 0.8571 0.4030 0.4135 0.017 Uiso 1 1 calc R U
C16 C 0.7061(3) 0.32170(19) 0.22299(18) 0.0123(3) Uani 1 1 d . .
H16 H 0.7886 0.3531 0.1764 0.015 Uiso 1 1 calc R U
C17 C 0.5972(3) 0.61907(19) 0.36506(18) 0.0131(3) Uani 1 1 d . U
C18 C 0.3884(3) 0.50503(19) 0.13041(18) 0.0134(3) Uani 1 1 d . U
C19 C 0.2744(2) 0.45006(19) 0.32702(18) 0.0115(3) Uani 1 1 d . U

loop_
_atom_site_aniso_label
_atom_site_aniso_U_11
_atom_site_aniso_U_22
_atom_site_aniso_U_33
_atom_site_aniso_U_23
_atom_site_aniso_U_13
_atom_site_aniso_U_12
Re1 0.00781(3) 0.00945(3) 0.00880(4) 0.00141(2) 0.00276(2) 0.00201(2)
Fe1 0.01017(12) 0.00866(11) 0.01146(12) 0.00225(9) 0.00226(10) 0.00289(9)
O1 0.0246(8) 0.0164(7) 0.0176(7) -0.0007(6) 0.0074(6) -0.0033(6)
O2 0.0276(8) 0.0253(8) 0.0165(7) 0.0084(6) 0.0055(6) 0.0112(6)
O3 0.0150(7) 0.0181(7) 0.0281(8) 0.0055(6) 0.0110(6) 0.0044(6)
N1 0.0128(7) 0.0124(7) 0.0119(8) 0.0036(6) 0.0016(6) 0.0041(6)
C1 0.0210(10) 0.0123(9) 0.0195(10) -0.0001(7) 0.0071(8) 0.0077(7)
C2 0.0193(10) 0.0087(8) 0.0256(11) 0.0044(8) 0.0066(8) 0.0046(7)
C3 0.0219(10) 0.0174(9) 0.0208(10) 0.0097(8) 0.0022(8) 0.0095(8)
C4 0.0133(9) 0.0175(10) 0.0253(11) 0.0032(8) -0.0025(8) 0.0053(7)
C5 0.0148(9) 0.0180(10) 0.0289(12) 0.0064(8) 0.0106(8) 0.0080(8)
C6 0.0120(8) 0.0157(9) 0.0125(9) 0.0018(7) 0.0031(7) 0.0047(7)
C7 0.0159(9) 0.0190(9) 0.0116(9) 0.0002(7) 0.0035(7) 0.0075(7)
C8 0.0177(9) 0.0106(8) 0.0155(9) -0.0012(7) 0.0010(8) 0.0045(7)
C9 0.0144(9) 0.0091(8) 0.0171(9) 0.0037(7) 0.0026(7) 0.0041(7)
C10 0.0115(8) 0.0111(8) 0.0114(9) 0.0027(7) 0.0026(7) 0.0050(6)
C11 0.0128(8) 0.0109(8) 0.0122(9) 0.0015(7) 0.0049(7) 0.0043(7)
C12 0.0109(8) 0.0093(8) 0.0123(9) 0.0020(7) 0.0038(7) 0.0040(6)
C13 0.0131(8) 0.0116(8) 0.0139(9) 0.0045(7) 0.0045(7) 0.0045(7)
C14 0.0143(9) 0.0169(9) 0.0116(9) 0.0058(7) 0.0042(7) 0.0082(7)
C15 0.0090(8) 0.0193(9) 0.0133(9) 0.0023(7) 0.0009(7) 0.0058(7)
C16 0.0103(8) 0.0137(8) 0.0145(9) 0.0020(7) 0.0052(7) 0.0051(7)
C17 0.0134(9) 0.0139(7) 0.0120(9) 0.0013(6) 0.0053(7) 0.0007(6)
C18 0.0155(9) 0.0130(8) 0.0126(8) 0.0022(7) 0.0048(7) 0.0053(7)
C19 0.0100(7) 0.0118(8) 0.0152(9) 0.0039(7) 0.0062(6) 0.0043(6)

loop_
_atom_type_symbol
_atom_type_description
_atom_type_scat_dispersion_real
_atom_type_scat_dispersion_imag
_atom_type_scat_source
C C 0.0033 0.0016 'International Tables Vol C Tables 4.2.6.8 and 6.1.1.4'
Fe Fe 0.3463 0.8444 'International Tables Vol C Tables 4.2.6.8 and 6.1.1.4'
N N 0.0061 0.0033 'International Tables Vol C Tables 4.2.6.8 and 6.1.1.4'
O O 0.0106 0.0060 'International Tables Vol C Tables 4.2.6.8 and 6.1.1.4'
Re Re -1.0185 7.2310 'International Tables Vol C Tables 4.2.6.8 and 6.1.1.4'
H H 0.0000 0.0000 'International Tables Vol C Tables 4.2.6.8 and 6.1.1.4'

loop_
_geom_angle_atom_site_label_1
_geom_angle_atom_site_label_2
_geom_angle_atom_site_label_3
_geom_angle
C17 Re1 C19 89.56(8)
C17 Re1 C18 89.78(8)
C19 Re1 C18 90.15(8)
C17 Re1 C15 93.26(8)
C19 Re1 C15 132.73(7)
C18 Re1 C15 136.98(7)
C17 Re1 C14 111.00(8)
C19 Re1 C14 100.03(7)
C18 Re1 C14 156.73(8)
C15 Re1 C14 36.00(7)
C17 Re1 C16 110.29(7)
C19 Re1 C16 155.44(7)
C18 Re1 C16 103.79(7)
C15 Re1 C16 35.88(7)
C14 Re1 C16 60.03(7)
C17 Re1 C13 147.07(8)
C19 Re1 C13 95.33(7)
C18 Re1 C13 122.67(7)
C15 Re1 C13 60.03(7)
C14 Re1 C13 36.08(7)
C16 Re1 C13 60.13(7)
C17 Re1 C12 146.34(7)
C19 Re1 C12 123.18(7)
C18 Re1 C12 97.06(7)
C15 Re1 C12 59.81(7)
C14 Re1 C12 59.86(7)
C16 Re1 C12 36.09(6)
C13 Re1 C12 35.87(6)
C10 Fe1 C3 155.41(8)
C10 Fe1 C9 41.07(7)
C3 Fe1 C9 162.38(8)
C10 Fe1 C6 41.25(7)
C3 Fe1 C6 120.21(8)
C9 Fe1 C6 69.24(8)
C10 Fe1 C4 161.93(8)
C3 Fe1 C4 40.69(9)
C9 Fe1 C4 125.18(8)
C6 Fe1 C4 155.93(8)
C10 Fe1 C2 119.74(8)
C3 Fe1 C2 40.88(9)
C9 Fe1 C2 155.24(8)
C6 Fe1 C2 106.59(8)
C4 Fe1 C2 68.52(8)
C10 Fe1 C5 124.33(8)
C3 Fe1 C5 68.60(9)
C9 Fe1 C5 107.26(8)
C6 Fe1 C5 161.48(8)
C4 Fe1 C5 40.70(9)
C2 Fe1 C5 68.55(8)
C10 Fe1 C7 68.78(8)
C3 Fe1 C7 107.79(9)
C9 Fe1 C7 68.81(8)
C6 Fe1 C7 40.67(8)
C4 Fe1 C7 121.49(9)
C2 Fe1 C7 124.80(8)
C5 Fe1 C7 156.61(8)
C10 Fe1 C1 106.69(8)
C3 Fe1 C1 68.45(9)
C9 Fe1 C1 120.32(8)
C6 Fe1 C1 124.28(8)
C4 Fe1 C1 68.26(9)
C2 Fe1 C1 40.62(8)
C5 Fe1 C1 40.59(8)
C7 Fe1 C1 161.54(8)
C10 Fe1 C8 68.75(8)
C3 Fe1 C8 125.50(9)
C9 Fe1 C8 40.82(8)
C6 Fe1 C8 68.70(8)
C4 Fe1 C8 108.40(8)
C2 Fe1 C8 162.28(8)
C5 Fe1 C8 121.29(8)
C7 Fe1 C8 40.72(8)
C1 Fe1 C8 156.05(8)
C11 N1 C10 118.88(17)
C5 C1 C2 108.39(19)
C5 C1 Fe1 69.64(11)
C2 C1 Fe1 69.56(11)
C5 C1 H1 125.8
C2 C1 H1 125.8
Fe1 C1 H1 125.8
C1 C2 C3 107.70(18)
C1 C2 Fe1 69.81(11)
C3 C2 Fe1 69.35(11)
C1 C2 H2 126.1
C3 C2 H2 126.1
Fe1 C2 H2 126.1
C4 C3 C2 107.96(19)
C4 C3 Fe1 69.83(11)
C2 C3 Fe1 69.77(11)
C4 C3 H3 126.0
C2 C3 H3 126.0
Fe1 C3 H3 126.0
C3 C4 C5 108.22(19)
C3 C4 Fe1 69.48(11)
C5 C4 Fe1 69.75(11)
C3 C4 H4 125.9
C5 C4 H4 125.9
Fe1 C4 H4 125.9
C1 C5 C4 107.73(18)
C1 C5 Fe1 69.76(11)
C4 C5 Fe1 69.55(11)
C1 C5 H5 126.1
C4 C5 H5 126.1
Fe1 C5 H5 126.1
C7 C6 C10 107.74(17)
C7 C6 Fe1 69.91(11)
C10 C6 Fe1 69.29(10)
C7 C6 H6 126.1
C10 C6 H6 126.1
Fe1 C6 H6 126.1
C6 C7 C8 108.37(17)
C6 C7 Fe1 69.42(11)
C8 C7 Fe1 69.67(11)
C6 C7 H7 125.8
C8 C7 H7 125.8
Fe1 C7 H7 125.8
C7 C8 C9 108.21(17)
C7 C8 Fe1 69.61(11)
C9 C8 Fe1 69.25(10)
C7 C8 H8 125.9
C9 C8 H8 125.9
Fe1 C8 H8 125.9
C8 C9 C10 107.80(17)
C8 C9 Fe1 69.93(11)
C10 C9 Fe1 69.45(10)
C8 C9 H9 126.1
C10 C9 H9 126.1
Fe1 C9 H9 126.1
N1 C10 C9 122.48(17)
N1 C10 C6 129.60(17)
C9 C10 C6 107.88(17)
N1 C10 Fe1 124.67(13)
C9 C10 Fe1 69.48(10)
C6 C10 Fe1 69.46(10)
N1 C11 C12 120.76(17)
N1 C11 H11 119.6
C12 C11 H11 119.6
C13 C12 C16 108.10(16)
C13 C12 C11 126.70(17)
C16 C12 C11 125.17(17)
C13 C12 Re1 71.76(10)
C16 C12 Re1 71.59(10)
C11 C12 Re1 123.79(12)
C12 C13 C14 107.83(16)
C12 C13 Re1 72.38(10)
C14 C13 Re1 71.78(10)
C12 C13 H13 126.0
C14 C13 H13 126.0
Re1 C13 H13 126.0
C15 C14 C13 107.86(17)
C15 C14 Re1 71.76(11)
C13 C14 Re1 72.14(10)
C15 C14 H14 126.0
C13 C14 H14 126.0
Re1 C14 H14 126.0
C16 C15 C14 108.60(17)
C16 C15 Re1 72.42(10)
C14 C15 Re1 72.24(10)
C16 C15 H15 125.6
C14 C15 H15 125.6
Re1 C15 H15 125.6
C15 C16 C12 107.61(16)
C15 C16 Re1 71.70(10)
C12 C16 Re1 72.32(10)
C15 C16 H16 126.1
C12 C16 H16 126.1
Re1 C16 H16 126.1
O1 C17 Re1 177.39(18)
O2 C18 Re1 177.68(17)
O3 C19 Re1 176.47(16)

loop_
_geom_bond_atom_site_label_1
_geom_bond_atom_site_label_2
_geom_bond_distance
Re1 C17 1.9145(19)
Re1 C19 1.9170(18)
Re1 C18 1.9223(19)
Re1 C15 2.3002(18)
Re1 C14 2.3064(18)
Re1 C16 2.3095(18)
Re1 C13 2.3111(18)
Re1 C12 2.3192(17)
Fe1 C10 2.0415(18)
Fe1 C3 2.042(2)
Fe1 C9 2.0419(18)
Fe1 C6 2.0437(19)
Fe1 C4 2.047(2)
Fe1 C2 2.0474(19)
Fe1 C5 2.049(2)
Fe1 C7 2.0501(19)
Fe1 C1 2.0507(19)
Fe1 C8 2.0510(19)
O1 C17 1.150(2)
O2 C18 1.150(2)
O3 C19 1.148(2)
N1 C11 1.276(2)
N1 C10 1.403(2)
C1 C5 1.422(3)
C1 C2 1.423(3)
C1 H1 0.9800
C2 C3 1.428(3)
C2 H2 0.9800
C3 C4 1.421(3)
C3 H3 0.9800
C4 C5 1.424(3)
C4 H4 0.9800
C5 H5 0.9800
C6 C7 1.423(3)
C6 C10 1.439(3)
C6 H6 0.9800
C7 C8 1.427(3)
C7 H7 0.9800
C8 C9 1.427(3)
C8 H8 0.9800
C9 C10 1.432(3)
C9 H9 0.9800
C11 C12 1.463(3)
C11 H11 0.9300
C12 C13 1.426(3)
C12 C16 1.434(3)
C13 C14 1.430(3)
C13 H13 0.9800
C14 C15 1.424(3)
C14 H14 0.9800
C15 C16 1.420(3)
C15 H15 0.9800
C16 H16 0.9800

loop_
_geom_torsion_atom_site_label_1
_geom_torsion_atom_site_label_2
_geom_torsion_atom_site_label_3
_geom_torsion_atom_site_label_4
_geom_torsion
C5 C1 C2 C3 0.2(2)
Fe1 C1 C2 C3 59.22(13)
C5 C1 C2 Fe1 -59.00(13)
C1 C2 C3 C4 0.1(2)
Fe1 C2 C3 C4 59.63(14)
C1 C2 C3 Fe1 -59.51(13)
C2 C3 C4 C5 -0.4(2)
Fe1 C3 C4 C5 59.18(14)
C2 C3 C4 Fe1 -59.59(14)
C2 C1 C5 C4 -0.5(2)
Fe1 C1 C5 C4 -59.42(14)
C2 C1 C5 Fe1 58.95(14)
C3 C4 C5 C1 0.5(2)
Fe1 C4 C5 C1 59.55(13)
C3 C4 C5 Fe1 -59.01(14)
C10 C6 C7 C8 0.2(2)
Fe1 C6 C7 C8 -58.96(13)
C10 C6 C7 Fe1 59.19(12)
C6 C7 C8 C9 0.2(2)
Fe1 C7 C8 C9 -58.65(13)
C6 C7 C8 Fe1 58.81(13)
C7 C8 C9 C10 -0.5(2)
Fe1 C8 C9 C10 -59.35(12)
C7 C8 C9 Fe1 58.87(13)
C11 N1 C10 C9 176.20(17)
C11 N1 C10 C6 -6.5(3)
C11 N1 C10 Fe1 -97.52(19)
C8 C9 C10 N1 178.46(16)
Fe1 C9 C10 N1 118.80(17)
C8 C9 C10 C6 0.6(2)
Fe1 C9 C10 C6 -59.04(12)
C8 C9 C10 Fe1 59.65(12)
C7 C6 C10 N1 -178.16(18)
Fe1 C6 C10 N1 -118.58(19)
C7 C6 C10 C9 -0.5(2)
Fe1 C6 C10 C9 59.06(12)
C7 C6 C10 Fe1 -59.57(13)
C10 N1 C11 C12 179.72(16)
N1 C11 C12 C13 -1.5(3)
N1 C11 C12 C16 176.51(17)
N1 C11 C12 Re1 -93.11(19)
C16 C12 C13 C14 -0.7(2)
C11 C12 C13 C14 177.55(17)
Re1 C12 C13 C14 -63.46(12)
C16 C12 C13 Re1 62.76(12)
C11 C12 C13 Re1 -118.99(18)
C12 C13 C14 C15 0.5(2)
Re1 C13 C14 C15 -63.30(13)
C12 C13 C14 Re1 63.85(12)
C13 C14 C15 C16 -0.2(2)
Re1 C14 C15 C16 -63.74(13)
C13 C14 C15 Re1 63.55(13)
C14 C15 C16 C12 -0.2(2)
Re1 C15 C16 C12 -63.86(12)
C14 C15 C16 Re1 63.62(13)
C13 C12 C16 C15 0.6(2)
C11 C12 C16 C15 -177.71(17)
Re1 C12 C16 C15 63.45(13)
C13 C12 C16 Re1 -62.87(12)
C11 C12 C16 Re1 118.84(17)
